data_7108194
loop_
_publ_author_name
'Yuichiro Tokoro'
'Hyeonuk Yeo'
'Kazuo Tanaka'
'Yoshiki Chujo'

_publ_section_title
;
 Synthesis of benzo[h]quinoline-based neutral pentacoordinate
 organosilicon complexes
;
_journal_name_full Chem.Commun.
_journal_page_first 8541
_journal_paper_doi 10.1039/c2cc34440h
_journal_volume 48
_journal_year 2012
_chemical_formula_sum 'C30 H21 N Si'
_chemical_formula_weight 423.57
_chemical_name_systematic
;
?
;
_space_group_IT_number 14
_symmetry_cell_setting monoclinic
_symmetry_space_group_name_Hall '-P 2yn'
_symmetry_space_group_name_H-M 'P 1 21/n 1'
_atom_sites_solution_hydrogens geom
_atom_sites_solution_primary direct
_atom_sites_solution_secondary difmap
_audit_creation_method SHELXL-97
_cell_angle_alpha 90.00
_cell_angle_beta 92.882(3)
_cell_angle_gamma 90.00
_cell_formula_units_Z 16
_cell_length_a 13.1959(11)
_cell_length_b 19.4826(15)
_cell_length_c 35.670(3)
_cell_measurement_temperature 296(2)
_cell_volume 9158.8(13)
_computing_structure_refinement 'SHELXL-97 (Sheldrick, 1997)'
_computing_structure_solution 'SHELXS-97 (Sheldrick, 1990)'
_diffrn_ambient_temperature 296(2)
_diffrn_measured_fraction_theta_full 0.982
_diffrn_measured_fraction_theta_max 0.982
_diffrn_radiation_monochromator graphite
_diffrn_radiation_source 'fine-focus sealed tube'
_diffrn_radiation_type MoK\a
_diffrn_radiation_wavelength 0.71075
_diffrn_reflns_av_R_equivalents 0.1032
_diffrn_reflns_av_sigmaI/netI 0.1139
_diffrn_reflns_limit_h_max 15
_diffrn_reflns_limit_h_min -15
_diffrn_reflns_limit_k_max 23
_diffrn_reflns_limit_k_min -21
_diffrn_reflns_limit_l_max 42
_diffrn_reflns_limit_l_min -42
_diffrn_reflns_number 61046
_diffrn_reflns_theta_full 25.00
_diffrn_reflns_theta_max 25.00
_diffrn_reflns_theta_min 3.01
_exptl_absorpt_coefficient_mu 0.120
_exptl_absorpt_correction_T_max 0.9881
_exptl_absorpt_correction_T_min 0.9881
_exptl_absorpt_correction_type multi-scan
_exptl_crystal_density_diffrn 1.229
_exptl_crystal_density_method 'not measured'
_exptl_crystal_F_000 3552
_exptl_crystal_size_max 0.10
_exptl_crystal_size_mid 0.10
_exptl_crystal_size_min 0.10
_refine_diff_density_max 0.366
_refine_diff_density_min -0.480
_refine_diff_density_rms 0.067
_refine_ls_extinction_method none
_refine_ls_goodness_of_fit_ref 0.927
_refine_ls_hydrogen_treatment mixed
_refine_ls_matrix_type full
_refine_ls_number_parameters 1467
_refine_ls_number_reflns 15829
_refine_ls_number_restraints 0
_refine_ls_restrained_S_all 0.927
_refine_ls_R_factor_all 0.1340
_refine_ls_R_factor_gt 0.0611
_refine_ls_shift/su_max 0.026
_refine_ls_shift/su_mean 0.000
_refine_ls_structure_factor_coef Fsqd
_refine_ls_weighting_details 'calc w=1/[\s^2^(Fo^2^)+(0.0781P)^2^+0.0000P] where P=(Fo^2^+2Fc^2^)/3'
_refine_ls_weighting_scheme calc
_refine_ls_wR_factor_gt 0.1237
_refine_ls_wR_factor_ref 0.1627
_reflns_number_gt 8260
_reflns_number_total 15829
_reflns_threshold_expression >2sigma(I)
_cod_data_source_file c2cc34440h.txt
_cod_data_source_block 4
_cod_original_cell_volume 9158.8(12)
_cod_original_sg_symbol_H-M P_21/n
_cod_database_code 7108194

loop_
_symmetry_equiv_pos_as_xyz
'x, y, z'
'-x+1/2, y+1/2, -z+1/2'
'-x, -y, -z'
'x-1/2, -y-1/2, z-1/2'

loop_
_atom_site_label
_atom_site_type_symbol
_atom_site_fract_x
_atom_site_fract_y
_atom_site_fract_z
_atom_site_U_iso_or_equiv
_atom_site_adp_type
_atom_site_occupancy
_atom_site_symmetry_multiplicity
_atom_site_calc_flag
_atom_site_refinement_flags
N1 N 0.0859(2) 0.97486(14) 0.06959(7) 0.0280(7) Uani 1 1 d .
C1 C 0.0026(3) 1.0123(2) 0.07220(9) 0.0329(9) Uani 1 1 d .
H1 H -0.058(2) 0.9874(16) 0.0713(8) 0.023(9) Uiso 1 1 d .
C2 C 0.0048(3) 1.0839(2) 0.07402(10) 0.0354(10) Uani 1 1 d .
H2 H -0.056(2) 1.1059(16) 0.0760(8) 0.023(9) Uiso 1 1 d .
C3 C 0.0951(3) 1.1177(2) 0.07375(9) 0.0352(10) Uani 1 1 d .
H3 H 0.102(2) 1.1674(18) 0.0758(8) 0.031(9) Uiso 1 1 d .
C4 C 0.1854(3) 1.08009(18) 0.07171(9) 0.0303(9) Uani 1 1 d .
C5 C 0.2844(3) 1.1095(2) 0.07247(10) 0.0347(10) Uani 1 1 d .
H4 H 0.290(3) 1.160(2) 0.0759(10) 0.054(12) Uiso 1 1 d .
C6 C 0.3683(3) 1.0697(2) 0.07023(10) 0.0352(10) Uani 1 1 d .
H5 H 0.439(2) 1.0889(16) 0.0713(8) 0.023(9) Uiso 1 1 d .
C7 C 0.3613(3) 0.99616(18) 0.06718(9) 0.0301(9) Uani 1 1 d .
C8 C 0.4462(3) 0.9538(2) 0.06457(10) 0.0383(10) Uani 1 1 d .
H6 H 0.515(3) 0.9752(18) 0.0642(9) 0.043(11) Uiso 1 1 d .
C9 C 0.4348(3) 0.8838(2) 0.06244(11) 0.0426(11) Uani 1 1 d .
H7 H 0.493(3) 0.8545(17) 0.0618(8) 0.033(10) Uiso 1 1 d .
C10 C 0.3378(3) 0.8537(2) 0.06262(10) 0.0335(9) Uani 1 1 d .
H8 H 0.329(2) 0.8052(16) 0.0603(7) 0.014(8) Uiso 1 1 d .
C11 C 0.2504(3) 0.89283(17) 0.06437(9) 0.0277(9) Uani 1 1 d .
C12 C 0.2646(3) 0.96512(17) 0.06698(8) 0.0262(8) Uani 1 1 d .
C13 C 0.1760(3) 1.00819(18) 0.06944(8) 0.0273(8) Uani 1 1 d .
Si1 Si 0.11916(8) 0.85387(5) 0.06083(3) 0.0274(3) Uani 1 1 d .
C14 C 0.0397(4) 0.8685(2) 0.01711(11) 0.0366(10) Uani 1 1 d .
H9 H -0.022(4) 0.888(2) 0.0222(12) 0.085(17) Uiso 1 1 d .
H10 H 0.069(4) 0.900(2) 0.0030(13) 0.085(17) Uiso 1 1 d .
H11 H 0.023(3) 0.824(3) 0.0041(12) 0.089(16) Uiso 1 1 d .
C15 C 0.1520(3) 0.76110(19) 0.05584(9) 0.0303(9) Uani 1 1 d .
C16 C 0.1688(3) 0.70004(19) 0.05323(9) 0.0293(9) Uani 1 1 d .
C17 C 0.1814(3) 0.62629(17) 0.05145(9) 0.0286(9) Uani 1 1 d .
C18 C 0.1860(3) 0.5930(2) 0.01744(11) 0.0468(12) Uani 1 1 d .
H12 H 0.186(3) 0.621(2) -0.0050(10) 0.058(12) Uiso 1 1 d .
C19 C 0.1906(4) 0.5222(2) 0.01600(11) 0.0553(13) Uani 1 1 d .
H13 H 0.192(3) 0.4970(19) -0.0080(10) 0.054(12) Uiso 1 1 d .
C20 C 0.1902(3) 0.48358(19) 0.04855(10) 0.0359(10) Uani 1 1 d .
H14 H 0.190(3) 0.4301(19) 0.0464(9) 0.043(10) Uiso 1 1 d .
C21 C 0.1882(3) 0.51669(19) 0.08255(10) 0.0326(9) Uani 1 1 d .
H15 H 0.184(3) 0.4899(18) 0.1051(10) 0.045(11) Uiso 1 1 d .
C22 C 0.1844(3) 0.58771(18) 0.08418(9) 0.0295(9) Uani 1 1 d .
H16 H 0.182(2) 0.6124(15) 0.1088(8) 0.019(8) Uiso 1 1 d .
C23 C 0.0471(3) 0.84568(17) 0.10313(9) 0.0276(8) Uani 1 1 d .
C24 C -0.0045(3) 0.83712(17) 0.13016(9) 0.0269(8) Uani 1 1 d .
C25 C -0.0661(3) 0.82835(17) 0.16220(9) 0.0283(9) Uani 1 1 d .
C26 C -0.0234(3) 0.83620(19) 0.19875(10) 0.0332(9) Uani 1 1 d .
H17 H 0.044(2) 0.8486(16) 0.2016(8) 0.026(10) Uiso 1 1 d .
C27 C -0.0821(3) 0.82826(19) 0.22933(10) 0.0384(10) Uani 1 1 d .
H18 H -0.050(3) 0.8356(17) 0.2551(9) 0.041(10) Uiso 1 1 d .
C28 C -0.1841(3) 0.81241(19) 0.22419(11) 0.0400(10) Uani 1 1 d .
H19 H -0.226(3) 0.8063(19) 0.2458(10) 0.057(12) Uiso 1 1 d .
C29 C -0.2279(3) 0.80413(19) 0.18815(11) 0.0358(10) Uani 1 1 d .
H20 H -0.302(3) 0.7935(16) 0.1832(8) 0.032(10) Uiso 1 1 d .
C30 C -0.1681(3) 0.81136(18) 0.15733(10) 0.0320(9) Uani 1 1 d .
H21 H -0.199(3) 0.8029(19) 0.1332(10) 0.053(12) Uiso 1 1 d .
N2 N -0.0362(2) 0.48608(15) 0.18106(7) 0.0288(7) Uani 1 1 d .
C31 C 0.0480(3) 0.5229(2) 0.18092(9) 0.0320(9) Uani 1 1 d .
H22 H 0.113(3) 0.4995(16) 0.1838(8) 0.028(10) Uiso 1 1 d .
C32 C 0.0480(3) 0.5946(2) 0.17858(10) 0.0364(10) Uani 1 1 d .
H23 H 0.111(3) 0.6209(19) 0.1795(9) 0.044(11) Uiso 1 1 d .
C33 C -0.0432(3) 0.6286(2) 0.17566(10) 0.0373(10) Uani 1 1 d .
H24 H -0.046(3) 0.677(2) 0.1749(9) 0.046(11) Uiso 1 1 d .
C34 C -0.1349(3) 0.59118(17) 0.17479(9) 0.0306(9) Uani 1 1 d .
C35 C -0.2341(3) 0.6203(2) 0.16989(10) 0.0359(10) Uani 1 1 d .
H25 H -0.239(2) 0.6686(18) 0.1682(8) 0.032(10) Uiso 1 1 d .
C36 C -0.3175(4) 0.5805(2) 0.16762(10) 0.0364(10) Uani 1 1 d .
H26 H -0.385(3) 0.600(2) 0.1618(10) 0.054(12) Uiso 1 1 d .
C37 C -0.3107(3) 0.50748(18) 0.17059(9) 0.0289(9) Uani 1 1 d .
C38 C -0.3964(3) 0.4651(2) 0.16756(10) 0.0335(9) Uani 1 1 d .
H27 H -0.462(3) 0.4842(17) 0.1628(9) 0.034(10) Uiso 1 1 d .
C39 C -0.3873(3) 0.3950(2) 0.17161(9) 0.0321(9) Uani 1 1 d .
H28 H -0.451(3) 0.3648(17) 0.1694(8) 0.033(10) Uiso 1 1 d .
C40 C -0.2915(3) 0.36535(19) 0.17982(9) 0.0286(9) Uani 1 1 d .
H29 H -0.287(2) 0.3152(16) 0.1833(7) 0.021(8) Uiso 1 1 d .
C41 C -0.2030(3) 0.40427(17) 0.18262(8) 0.0253(8) Uani 1 1 d .
C42 C -0.2148(3) 0.47667(17) 0.17731(8) 0.0260(8) Uani 1 1 d .
C43 C -0.1258(3) 0.51924(18) 0.17798(9) 0.0279(9) Uani 1 1 d .
Si2 Si -0.07449(8) 0.36764(5) 0.19565(3) 0.0280(3) Uani 1 1 d .
C44 C -0.0117(4) 0.3942(2) 0.24121(11) 0.0396(10) Uani 1 1 d .
H30 H 0.056(3) 0.403(2) 0.2374(11) 0.059(14) Uiso 1 1 d .
H31 H -0.020(3) 0.359(2) 0.2609(12) 0.079(15) Uiso 1 1 d .
H32 H -0.042(3) 0.437(2) 0.2508(11) 0.067(14) Uiso 1 1 d .
C45 C -0.1082(3) 0.27690(18) 0.20665(9) 0.0302(9) Uani 1 1 d .
C46 C -0.1284(3) 0.21829(19) 0.21543(9) 0.0303(9) Uani 1 1 d .
C47 C -0.1502(3) 0.14742(18) 0.22405(9) 0.0304(9) Uani 1 1 d .
C48 C -0.0718(3) 0.10335(19) 0.23645(10) 0.0344(10) Uani 1 1 d .
H33 H -0.005(3) 0.1202(17) 0.2396(8) 0.031(10) Uiso 1 1 d .
C49 C -0.0910(4) 0.0340(2) 0.24250(10) 0.0396(10) Uani 1 1 d .
H34 H -0.024(3) 0.002(2) 0.2508(10) 0.061(12) Uiso 1 1 d .
C50 C -0.1891(4) 0.0094(2) 0.23728(10) 0.0447(11) Uani 1 1 d .
H35 H -0.206(3) -0.043(2) 0.2418(10) 0.067(13) Uiso 1 1 d .
C51 C -0.2676(4) 0.0531(2) 0.22695(11) 0.0497(12) Uani 1 1 d .
H36 H -0.339(3) 0.037(2) 0.2222(10) 0.061(13) Uiso 1 1 d .
C52 C -0.2482(3) 0.1224(2) 0.21978(11) 0.0443(11) Uani 1 1 d .
H37 H -0.312(3) 0.155(2) 0.2114(10) 0.055(12) Uiso 1 1 d .
C53 C 0.0065(3) 0.35316(17) 0.15600(9) 0.0280(8) Uani 1 1 d .
C54 C 0.0539(3) 0.34160(17) 0.12838(9) 0.0287(8) Uani 1 1 d .
C55 C 0.1066(3) 0.32640(17) 0.09482(9) 0.0268(8) Uani 1 1 d .
C56 C 0.0524(3) 0.32203(19) 0.06000(10) 0.0333(9) Uani 1 1 d .
H38 H -0.014(2) 0.3308(16) 0.0588(8) 0.020(9) Uiso 1 1 d .
C57 C 0.1005(3) 0.30531(19) 0.02775(10) 0.0348(10) Uani 1 1 d .
H39 H 0.061(3) 0.3023(18) 0.0039(10) 0.042(11) Uiso 1 1 d .
C58 C 0.2037(3) 0.29244(19) 0.02939(11) 0.0393(10) Uani 1 1 d .
H40 H 0.236(3) 0.2793(19) 0.0066(10) 0.053(12) Uiso 1 1 d .
C59 C 0.2589(3) 0.29774(19) 0.06353(11) 0.0346(10) Uani 1 1 d .
H41 H 0.327(2) 0.2895(15) 0.0651(7) 0.013(8) Uiso 1 1 d .
C60 C 0.2108(3) 0.31410(18) 0.09591(10) 0.0298(9) Uani 1 1 d .
H42 H 0.247(2) 0.3155(17) 0.1187(9) 0.031(10) Uiso 1 1 d .
N3 N 0.5562(2) 1.56990(15) 0.06708(8) 0.0313(7) Uani 1 1 d .
C61 C 0.4675(3) 1.5380(2) 0.06378(11) 0.0425(11) Uani 1 1 d .
H43 H 0.407(3) 1.5663(19) 0.0592(9) 0.043(11) Uiso 1 1 d .
C62 C 0.4569(4) 1.4668(2) 0.06513(11) 0.0441(11) Uani 1 1 d .
H44 H 0.389(3) 1.446(2) 0.0626(10) 0.057(13) Uiso 1 1 d .
C63 C 0.5425(3) 1.4274(2) 0.07059(11) 0.0403(11) Uani 1 1 d .
H45 H 0.536(3) 1.380(2) 0.0725(9) 0.042(11) Uiso 1 1 d .
C64 C 0.6375(3) 1.45822(18) 0.07450(9) 0.0326(9) Uani 1 1 d .
C65 C 0.7313(3) 1.4220(2) 0.08159(10) 0.0335(10) Uani 1 1 d .
H46 H 0.729(2) 1.3741(18) 0.0840(9) 0.034(10) Uiso 1 1 d .
C66 C 0.8201(3) 1.4557(2) 0.08507(9) 0.0341(10) Uani 1 1 d .
H47 H 0.885(3) 1.4308(19) 0.0911(9) 0.043(11) Uiso 1 1 d .
C67 C 0.8261(3) 1.52886(18) 0.08138(9) 0.0303(9) Uani 1 1 d .
C68 C 0.9188(3) 1.5646(2) 0.08360(10) 0.0349(10) Uani 1 1 d .
H48 H 0.978(3) 1.5380(18) 0.0866(9) 0.038(11) Uiso 1 1 d .
C69 C 0.9217(3) 1.6344(2) 0.08009(10) 0.0356(10) Uani 1 1 d .
H49 H 0.988(3) 1.6573(18) 0.0807(9) 0.040(11) Uiso 1 1 d .
C70 C 0.8310(3) 1.6717(2) 0.07448(9) 0.0309(9) Uani 1 1 d .
H50 H 0.835(2) 1.7211(17) 0.0726(8) 0.022(9) Uiso 1 1 d .
C71 C 0.7367(3) 1.64001(17) 0.07180(8) 0.0263(8) Uani 1 1 d .
C72 C 0.7358(3) 1.56740(17) 0.07515(9) 0.0265(8) Uani 1 1 d .
C73 C 0.6409(3) 1.53063(17) 0.07203(9) 0.0274(9) Uani 1 1 d .
Si3 Si 0.61757(8) 1.69132(5) 0.06424(3) 0.0281(3) Uani 1 1 d .
C74 C 0.5462(3) 1.68679(19) 0.01789(9) 0.0380(10) Uani 1 1 d .
H51 H 0.4766 1.6756 0.0216 0.057 Uiso 1 1 calc R
H52 H 0.5756 1.6521 0.0027 0.057 Uiso 1 1 calc R
H53 H 0.5497 1.7304 0.0055 0.057 Uiso 1 1 calc R
C75 C 0.6696(3) 1.78042(19) 0.06412(9) 0.0311(9) Uani 1 1 d .
C76 C 0.6945(3) 1.8403(2) 0.06434(9) 0.0316(9) Uani 1 1 d .
C77 C 0.7150(3) 1.91370(17) 0.06539(9) 0.0296(9) Uani 1 1 d .
C78 C 0.7297(3) 1.94751(19) 0.09975(10) 0.0334(9) Uani 1 1 d .
H54 H 0.730(3) 1.9186(18) 0.1235(9) 0.043(10) Uiso 1 1 d .
C79 C 0.7390(3) 2.0184(2) 0.10087(11) 0.0384(10) Uani 1 1 d .
H55 H 0.749(3) 2.0423(19) 0.1264(10) 0.051(11) Uiso 1 1 d .
C80 C 0.7325(3) 2.0559(2) 0.06786(11) 0.0358(10) Uani 1 1 d .
H56 H 0.737(3) 2.1083(19) 0.0700(9) 0.045(11) Uiso 1 1 d .
C81 C 0.7198(3) 2.0225(2) 0.03376(11) 0.0385(10) Uani 1 1 d .
H57 H 0.716(2) 2.0473(17) 0.0097(9) 0.037(10) Uiso 1 1 d .
C82 C 0.7115(3) 1.95182(19) 0.03229(11) 0.0359(10) Uani 1 1 d .
H58 H 0.697(3) 1.9245(19) 0.0084(10) 0.048(11) Uiso 1 1 d .
C83 C 0.5349(3) 1.69918(17) 0.10363(9) 0.0295(9) Uani 1 1 d .
C84 C 0.4774(3) 1.70996(17) 0.12890(9) 0.0296(9) Uani 1 1 d .
C85 C 0.4085(3) 1.72337(17) 0.15811(9) 0.0274(8) Uani 1 1 d .
C86 C 0.3049(3) 1.73287(17) 0.14931(10) 0.0294(9) Uani 1 1 d .
H59 H 0.276(2) 1.7291(16) 0.1233(9) 0.033(10) Uiso 1 1 d .
C87 C 0.2387(3) 1.74707(18) 0.17713(11) 0.0331(9) Uani 1 1 d .
H60 H 0.170(2) 1.7563(16) 0.1715(8) 0.024(9) Uiso 1 1 d .
C88 C 0.2748(3) 1.75255(18) 0.21432(11) 0.0357(10) Uani 1 1 d .
H61 H 0.230(3) 1.7644(17) 0.2329(9) 0.035(10) Uiso 1 1 d .
C89 C 0.3765(3) 1.74301(19) 0.22341(10) 0.0363(10) Uani 1 1 d .
H62 H 0.406(2) 1.7464(16) 0.2500(9) 0.028(9) Uiso 1 1 d .
C90 C 0.4438(3) 1.72850(18) 0.19553(10) 0.0316(9) Uani 1 1 d .
H63 H 0.517(2) 1.7189(15) 0.2025(8) 0.018(8) Uiso 1 1 d .
N4 N 0.4288(2) 1.06902(15) 0.16684(7) 0.0308(7) Uani 1 1 d .
C91 C 0.5108(3) 1.0302(2) 0.16380(10) 0.0369(10) Uani 1 1 d .
H64 H 0.578(3) 1.0556(17) 0.1646(9) 0.034(10) Uiso 1 1 d .
C92 C 0.5064(4) 0.9584(2) 0.16133(10) 0.0405(10) Uani 1 1 d .
H65 H 0.573(3) 0.9326(19) 0.1592(9) 0.046(11) Uiso 1 1 d .
C93 C 0.4138(3) 0.9266(2) 0.16138(10) 0.0390(10) Uani 1 1 d .
H66 H 0.409(2) 0.8793(18) 0.1591(8) 0.027(9) Uiso 1 1 d .
C94 C 0.3251(3) 0.96585(18) 0.16336(9) 0.0316(9) Uani 1 1 d .
C95 C 0.2241(3) 0.9382(2) 0.16179(10) 0.0353(10) Uani 1 1 d .
H67 H 0.219(3) 0.8864(19) 0.1589(9) 0.043(10) Uiso 1 1 d .
C96 C 0.1423(3) 0.9803(2) 0.16226(9) 0.0346(10) Uani 1 1 d .
H68 H 0.077(2) 0.9636(15) 0.1618(8) 0.016(9) Uiso 1 1 d .
C97 C 0.1528(3) 1.05354(18) 0.16479(9) 0.0296(9) Uani 1 1 d .
C98 C 0.0691(3) 1.0977(2) 0.16418(10) 0.0341(10) Uani 1 1 d .
H69 H 0.004(2) 1.0789(15) 0.1612(8) 0.017(8) Uiso 1 1 d .
C99 C 0.0820(3) 1.1676(2) 0.16658(10) 0.0330(9) Uani 1 1 d .
H70 H 0.020(3) 1.1990(18) 0.1658(9) 0.038(10) Uiso 1 1 d .
C100 C 0.1793(3) 1.1952(2) 0.17088(9) 0.0290(9) Uani 1 1 d .
H71 H 0.188(3) 1.2427(19) 0.1725(9) 0.044(11) Uiso 1 1 d .
C101 C 0.2666(3) 1.15457(17) 0.17143(8) 0.0275(8) Uani 1 1 d .
C102 C 0.2510(3) 1.08246(17) 0.16754(8) 0.0277(9) Uani 1 1 d .
C103 C 0.3375(3) 1.03753(18) 0.16619(8) 0.0289(9) Uani 1 1 d .
Si4 Si 0.39694(8) 1.19058(5) 0.18258(3) 0.0281(3) Uani 1 1 d .
C104 C 0.4532(3) 1.16499(18) 0.22931(9) 0.0365(9) Uani 1 1 d .
H72 H 0.4999 1.1278 0.2263 0.055 Uiso 1 1 calc R
H73 H 0.4002 1.1505 0.2450 0.055 Uiso 1 1 calc R
H74 H 0.4885 1.2034 0.2407 0.055 Uiso 1 1 calc R
C105 C 0.3666(3) 1.28295(19) 0.18991(9) 0.0293(9) Uani 1 1 d .
C106 C 0.3473(3) 1.34328(19) 0.19416(9) 0.0292(9) Uani 1 1 d .
C107 C 0.3300(3) 1.41632(18) 0.19835(9) 0.0279(8) Uani 1 1 d .
C108 C 0.3054(3) 1.4445(2) 0.23262(11) 0.0389(10) Uani 1 1 d .
H75 H 0.298(2) 1.4119(18) 0.2525(9) 0.039(10) Uiso 1 1 d .
C109 C 0.2955(3) 1.5150(2) 0.23649(11) 0.0437(11) Uani 1 1 d .
H76 H 0.279(3) 1.5356(19) 0.2612(10) 0.052(11) Uiso 1 1 d .
C110 C 0.3105(3) 1.5579(2) 0.20616(12) 0.0412(11) Uani 1 1 d .
H77 H 0.301(3) 1.606(2) 0.2106(10) 0.058(12) Uiso 1 1 d .
C111 C 0.3319(3) 1.5300(2) 0.17182(12) 0.0370(10) Uani 1 1 d .
H78 H 0.342(3) 1.5607(19) 0.1525(10) 0.047(12) Uiso 1 1 d .
C112 C 0.3413(3) 1.46004(19) 0.16772(11) 0.0339(9) Uani 1 1 d .
H79 H 0.354(2) 1.4395(17) 0.1438(9) 0.039(10) Uiso 1 1 d .
C113 C 0.4900(3) 1.20151(17) 0.14648(9) 0.0301(9) Uani 1 1 d .
C114 C 0.5580(3) 1.21104(17) 0.12501(9) 0.0302(9) Uani 1 1 d .
C115 C 0.6383(3) 1.22169(17) 0.09992(9) 0.0277(9) Uani 1 1 d .
C116 C 0.6175(3) 1.22840(18) 0.06148(10) 0.0309(9) Uani 1 1 d .
H80 H 0.547(3) 1.2224(16) 0.0517(8) 0.025(9) Uiso 1 1 d .
C117 C 0.6955(3) 1.23799(18) 0.03724(11) 0.0342(10) Uani 1 1 d .
H81 H 0.676(3) 1.2408(18) 0.0106(10) 0.050(11) Uiso 1 1 d .
C118 C 0.7952(3) 1.24108(18) 0.05114(10) 0.0327(9) Uani 1 1 d .
H82 H 0.849(3) 1.2468(18) 0.0330(10) 0.049(11) Uiso 1 1 d .
C119 C 0.8173(3) 1.23538(18) 0.08931(10) 0.0323(9) Uani 1 1 d .
H83 H 0.884(3) 1.2356(17) 0.0985(9) 0.035(11) Uiso 1 1 d .
C120 C 0.7398(3) 1.22559(18) 0.11373(10) 0.0304(9) Uani 1 1 d .
H84 H 0.759(2) 1.2201(17) 0.1402(9) 0.035(10) Uiso 1 1 d .

loop_
_atom_site_aniso_label
_atom_site_aniso_U_11
_atom_site_aniso_U_22
_atom_site_aniso_U_33
_atom_site_aniso_U_23
_atom_site_aniso_U_13
_atom_site_aniso_U_12
N1 0.032(2) 0.0259(18) 0.0257(15) 0.0013(13) 0.0025(14) 0.0029(15)
C1 0.036(3) 0.031(2) 0.031(2) -0.0017(17) 0.0027(19) 0.004(2)
C2 0.049(3) 0.029(2) 0.028(2) 0.0008(17) 0.004(2) 0.014(2)
C3 0.059(3) 0.023(2) 0.0242(19) 0.0010(16) 0.0036(19) 0.001(2)
C4 0.045(3) 0.021(2) 0.0249(19) 0.0026(15) 0.0028(18) 0.0018(18)
C5 0.047(3) 0.024(2) 0.033(2) 0.0002(17) 0.0019(19) -0.004(2)
C6 0.039(3) 0.033(2) 0.033(2) 0.0035(17) -0.0004(19) -0.012(2)
C7 0.031(2) 0.032(2) 0.0268(19) 0.0015(16) 0.0016(16) -0.0028(18)
C8 0.034(3) 0.038(3) 0.043(2) 0.0027(19) 0.004(2) 0.000(2)
C9 0.033(3) 0.041(3) 0.054(3) 0.004(2) 0.006(2) 0.010(2)
C10 0.036(3) 0.023(2) 0.042(2) 0.0022(18) 0.0051(18) 0.0038(19)
C11 0.035(2) 0.026(2) 0.0226(17) 0.0043(15) 0.0072(16) 0.0004(17)
C12 0.032(2) 0.027(2) 0.0193(17) 0.0028(15) 0.0003(16) 0.0011(17)
C13 0.036(2) 0.026(2) 0.0200(17) 0.0017(15) -0.0007(16) 0.0026(17)
Si1 0.0331(6) 0.0231(6) 0.0262(5) 0.0001(4) 0.0037(4) 0.0010(5)
C14 0.044(3) 0.031(3) 0.034(2) 0.000(2) 0.003(2) 0.002(2)
C15 0.040(3) 0.025(2) 0.0253(19) 0.0031(16) 0.0013(17) -0.0010(18)
C16 0.033(2) 0.033(2) 0.0220(18) 0.0033(16) 0.0015(16) -0.0044(18)
C17 0.033(2) 0.023(2) 0.0294(19) -0.0008(16) 0.0051(16) 0.0022(16)
C18 0.080(4) 0.029(3) 0.031(2) 0.0026(19) 0.001(2) 0.008(2)
C19 0.106(4) 0.028(3) 0.032(2) -0.0049(19) 0.000(2) 0.010(2)
C20 0.046(3) 0.020(2) 0.041(2) 0.0011(18) -0.0007(19) -0.0002(18)
C21 0.030(2) 0.030(2) 0.037(2) 0.0070(18) 0.0005(18) 0.0001(17)
C22 0.035(2) 0.027(2) 0.0264(19) -0.0013(17) -0.0002(17) 0.0001(17)
C23 0.030(2) 0.019(2) 0.034(2) -0.0017(16) -0.0026(17) -0.0007(16)
C24 0.030(2) 0.021(2) 0.0289(19) 0.0023(15) -0.0014(17) -0.0029(16)
C25 0.040(3) 0.018(2) 0.0277(19) 0.0016(15) 0.0083(17) 0.0013(17)
C26 0.036(3) 0.029(2) 0.035(2) 0.0002(17) 0.006(2) 0.0011(19)
C27 0.055(3) 0.033(2) 0.027(2) -0.0006(17) 0.004(2) -0.001(2)
C28 0.056(3) 0.027(2) 0.039(2) -0.0007(18) 0.017(2) 0.001(2)
C29 0.034(3) 0.028(2) 0.046(2) -0.0017(18) 0.011(2) -0.0033(19)
C30 0.037(3) 0.024(2) 0.036(2) -0.0004(17) 0.0009(19) -0.0007(18)
N2 0.032(2) 0.0266(18) 0.0285(16) -0.0026(13) 0.0062(14) -0.0002(15)
C31 0.033(3) 0.034(2) 0.029(2) -0.0025(17) 0.0017(18) -0.002(2)
C32 0.047(3) 0.033(3) 0.030(2) -0.0011(17) 0.0011(19) -0.007(2)
C33 0.058(3) 0.024(2) 0.030(2) -0.0014(17) 0.0020(19) -0.005(2)
C34 0.045(3) 0.021(2) 0.0263(19) -0.0017(15) 0.0027(17) 0.0012(18)
C35 0.053(3) 0.021(2) 0.034(2) 0.0014(17) 0.0036(19) 0.011(2)
C36 0.046(3) 0.031(2) 0.033(2) 0.0011(17) 0.002(2) 0.010(2)
C37 0.031(2) 0.029(2) 0.0264(18) -0.0008(16) 0.0044(16) 0.0032(18)
C38 0.028(3) 0.039(3) 0.034(2) 0.0040(18) 0.0017(18) 0.010(2)
C39 0.028(2) 0.038(3) 0.031(2) 0.0002(17) 0.0020(17) -0.0013(19)
C40 0.034(2) 0.025(2) 0.0275(19) 0.0003(16) 0.0068(17) -0.0008(18)
C41 0.034(2) 0.023(2) 0.0198(17) -0.0016(14) 0.0043(16) 0.0008(17)
C42 0.033(2) 0.025(2) 0.0202(17) 0.0010(15) 0.0088(16) 0.0012(17)
C43 0.037(3) 0.024(2) 0.0226(18) 0.0003(15) 0.0053(16) 0.0014(18)
Si2 0.0317(6) 0.0236(6) 0.0292(5) 0.0018(4) 0.0046(5) 0.0024(5)
C44 0.046(3) 0.037(3) 0.036(2) 0.000(2) 0.004(2) 0.005(2)
C45 0.035(2) 0.025(2) 0.0308(19) 0.0021(16) 0.0071(17) 0.0057(17)
C46 0.031(2) 0.031(2) 0.0292(19) 0.0003(17) 0.0026(17) 0.0067(17)
C47 0.035(2) 0.027(2) 0.0293(19) 0.0063(16) 0.0042(17) 0.0030(18)
C48 0.041(3) 0.030(2) 0.033(2) 0.0027(17) 0.0069(19) -0.003(2)
C49 0.052(3) 0.033(3) 0.035(2) 0.0048(18) 0.011(2) 0.007(2)
C50 0.064(4) 0.034(3) 0.036(2) 0.0041(19) 0.001(2) -0.007(2)
C51 0.049(3) 0.050(3) 0.049(3) 0.010(2) -0.008(2) -0.018(3)
C52 0.044(3) 0.040(3) 0.049(2) 0.012(2) -0.003(2) -0.004(2)
C53 0.031(2) 0.023(2) 0.0292(19) 0.0017(16) -0.0024(17) -0.0008(16)
C54 0.031(2) 0.021(2) 0.034(2) -0.0010(16) -0.0026(17) 0.0017(16)
C55 0.032(2) 0.020(2) 0.0286(19) -0.0016(15) 0.0057(17) -0.0008(16)
C56 0.032(3) 0.028(2) 0.040(2) -0.0002(17) 0.005(2) -0.0050(19)
C57 0.044(3) 0.030(2) 0.030(2) -0.0007(17) 0.003(2) -0.0052(19)
C58 0.053(3) 0.028(2) 0.038(2) -0.0018(18) 0.014(2) -0.002(2)
C59 0.031(3) 0.029(2) 0.045(2) 0.0050(18) 0.012(2) 0.0041(18)
C60 0.034(3) 0.026(2) 0.029(2) 0.0046(17) 0.0069(19) 0.0017(17)
N3 0.028(2) 0.0282(18) 0.0384(17) -0.0031(14) 0.0059(14) 0.0002(15)
C61 0.033(3) 0.038(3) 0.056(3) -0.007(2) 0.005(2) 0.004(2)
C62 0.038(3) 0.036(3) 0.059(3) -0.010(2) 0.008(2) -0.006(2)
C63 0.050(3) 0.023(2) 0.049(2) -0.0021(19) 0.008(2) -0.006(2)
C64 0.041(3) 0.026(2) 0.031(2) -0.0045(16) 0.0070(18) 0.0000(19)
C65 0.045(3) 0.021(2) 0.035(2) 0.0028(17) 0.0078(19) 0.006(2)
C66 0.041(3) 0.033(2) 0.029(2) -0.0024(17) 0.0049(19) 0.013(2)
C67 0.034(2) 0.029(2) 0.0280(19) -0.0027(16) 0.0033(17) 0.0073(18)
C68 0.029(3) 0.044(3) 0.033(2) -0.0008(18) 0.0057(18) 0.011(2)
C69 0.033(3) 0.036(3) 0.039(2) -0.0010(18) 0.0078(19) -0.001(2)
C70 0.033(3) 0.027(2) 0.033(2) 0.0000(17) 0.0039(17) 0.0052(19)
C71 0.030(2) 0.027(2) 0.0227(18) -0.0019(15) 0.0045(16) -0.0004(17)
C72 0.035(2) 0.021(2) 0.0234(18) -0.0018(15) 0.0077(16) 0.0034(17)
C73 0.034(2) 0.024(2) 0.0248(18) 0.0000(15) 0.0076(16) 0.0020(17)
Si3 0.0288(6) 0.0246(6) 0.0310(5) 0.0010(4) 0.0028(4) 0.0034(5)
C74 0.038(3) 0.040(2) 0.036(2) 0.0032(18) -0.0001(18) -0.0003(19)
C75 0.036(2) 0.025(2) 0.031(2) 0.0040(16) 0.0010(17) 0.0054(18)
C76 0.029(2) 0.035(3) 0.030(2) 0.0023(17) 0.0016(16) 0.0079(18)
C77 0.031(2) 0.020(2) 0.039(2) 0.0019(16) 0.0064(17) 0.0028(16)
C78 0.034(2) 0.031(2) 0.036(2) 0.0017(18) 0.0062(18) 0.0028(18)
C79 0.043(3) 0.032(2) 0.041(2) -0.0048(19) 0.0043(19) 0.0027(19)
C80 0.037(3) 0.023(2) 0.049(2) -0.0015(19) 0.0088(19) 0.0016(18)
C81 0.043(3) 0.032(3) 0.041(2) 0.0085(19) 0.006(2) 0.0001(19)
C82 0.043(3) 0.027(2) 0.038(2) 0.0015(18) 0.0045(19) -0.0013(18)
C83 0.035(2) 0.017(2) 0.036(2) 0.0019(16) -0.0009(18) 0.0029(16)
C84 0.034(2) 0.021(2) 0.034(2) 0.0003(16) 0.0024(18) 0.0044(16)
C85 0.033(2) 0.018(2) 0.031(2) -0.0019(15) 0.0026(17) -0.0011(16)
C86 0.034(3) 0.021(2) 0.033(2) -0.0013(16) 0.0037(19) 0.0007(17)
C87 0.030(3) 0.025(2) 0.046(2) 0.0001(17) 0.008(2) 0.0045(18)
C88 0.044(3) 0.028(2) 0.037(2) -0.0048(17) 0.018(2) -0.0038(19)
C89 0.044(3) 0.032(2) 0.032(2) -0.0035(18) -0.001(2) -0.0082(19)
C90 0.029(3) 0.031(2) 0.035(2) 0.0031(17) 0.0003(18) 0.0025(18)
N4 0.031(2) 0.0333(19) 0.0284(16) 0.0004(13) 0.0018(14) -0.0016(15)
C91 0.038(3) 0.037(3) 0.036(2) 0.0007(18) -0.0010(19) -0.001(2)
C92 0.048(3) 0.037(3) 0.036(2) 0.0007(18) 0.003(2) 0.009(2)
C93 0.060(3) 0.024(2) 0.033(2) 0.0022(18) 0.002(2) 0.004(2)
C94 0.046(3) 0.025(2) 0.0241(19) 0.0031(16) 0.0028(18) 0.0004(19)
C95 0.049(3) 0.027(2) 0.030(2) -0.0007(17) 0.0044(19) -0.009(2)
C96 0.043(3) 0.033(2) 0.028(2) -0.0004(17) 0.0070(19) -0.013(2)
C97 0.039(3) 0.027(2) 0.0237(18) 0.0013(15) 0.0080(17) -0.0070(18)
C98 0.026(3) 0.044(3) 0.033(2) -0.0019(18) 0.0050(18) -0.009(2)
C99 0.031(3) 0.034(3) 0.034(2) -0.0045(17) 0.0067(18) 0.0013(19)
C100 0.031(2) 0.027(2) 0.0295(19) 0.0016(17) 0.0041(17) -0.0002(19)
C101 0.035(2) 0.025(2) 0.0227(18) 0.0016(15) 0.0043(16) -0.0019(17)
C102 0.044(3) 0.024(2) 0.0160(16) 0.0002(15) 0.0072(16) -0.0011(18)
C103 0.046(3) 0.025(2) 0.0159(17) 0.0022(15) 0.0032(16) 0.0034(18)
Si4 0.0323(6) 0.0236(6) 0.0287(5) -0.0002(4) 0.0042(4) -0.0005(5)
C104 0.042(3) 0.031(2) 0.037(2) -0.0035(17) 0.0036(18) 0.0016(18)
C105 0.031(2) 0.028(2) 0.0297(19) 0.0038(16) 0.0063(17) -0.0013(17)
C106 0.026(2) 0.034(2) 0.0278(19) 0.0010(17) -0.0003(16) -0.0049(17)
C107 0.030(2) 0.023(2) 0.0301(19) -0.0007(16) -0.0037(16) 0.0009(16)
C108 0.048(3) 0.034(3) 0.034(2) 0.0014(19) -0.0049(19) 0.005(2)
C109 0.054(3) 0.038(3) 0.038(2) -0.011(2) -0.010(2) 0.009(2)
C110 0.034(3) 0.026(2) 0.061(3) -0.010(2) -0.013(2) 0.0022(19)
C111 0.033(3) 0.025(2) 0.053(3) 0.004(2) -0.004(2) -0.0009(18)
C112 0.032(2) 0.031(2) 0.039(2) 0.0011(18) 0.0017(18) 0.0035(18)
C113 0.040(3) 0.019(2) 0.0307(19) -0.0026(15) -0.0031(18) -0.0015(17)
C114 0.036(2) 0.020(2) 0.034(2) 0.0001(16) 0.0041(18) -0.0009(16)
C115 0.030(2) 0.022(2) 0.031(2) -0.0014(15) 0.0066(17) 0.0022(16)
C116 0.028(3) 0.032(2) 0.032(2) 0.0034(17) 0.0010(18) 0.0018(18)
C117 0.046(3) 0.028(2) 0.029(2) 0.0029(17) 0.005(2) 0.0019(19)
C118 0.038(3) 0.025(2) 0.036(2) -0.0019(17) 0.009(2) 0.0018(18)
C119 0.030(3) 0.024(2) 0.043(2) -0.0016(17) 0.006(2) -0.0022(18)
C120 0.038(3) 0.022(2) 0.031(2) -0.0015(16) 0.0057(19) -0.0005(17)

loop_
_atom_type_symbol
_atom_type_description
_atom_type_scat_dispersion_real
_atom_type_scat_dispersion_imag
_atom_type_scat_source
C C 0.0033 0.0016 'International Tables Vol C Tables 4.2.6.8 and 6.1.1.4'
H H 0.0000 0.0000 'International Tables Vol C Tables 4.2.6.8 and 6.1.1.4'
N N 0.0061 0.0033 'International Tables Vol C Tables 4.2.6.8 and 6.1.1.4'
Si Si 0.0817 0.0704 'International Tables Vol C Tables 4.2.6.8 and 6.1.1.4'

loop_
_geom_angle_atom_site_label_1
_geom_angle_atom_site_label_2
_geom_angle_atom_site_label_3
_geom_angle
C1 N1 C13 117.8(3)
N1 C1 C2 122.5(4)
C3 C2 C1 119.9(4)
C2 C3 C4 119.6(4)
C3 C4 C13 116.7(4)
C3 C4 C5 124.6(4)
C13 C4 C5 118.6(3)
C6 C5 C4 121.2(4)
C5 C6 C7 121.6(4)
C8 C7 C12 118.3(3)
C8 C7 C6 122.9(4)
C12 C7 C6 118.8(3)
C9 C8 C7 120.2(4)
C8 C9 C10 120.7(4)
C11 C10 C9 122.0(4)
C10 C11 C12 116.1(3)
C10 C11 Si1 122.6(3)
C12 C11 Si1 121.3(3)
C7 C12 C11 122.7(3)
C7 C12 C13 119.0(3)
C11 C12 C13 118.3(3)
N1 C13 C4 123.5(3)
N1 C13 C12 115.8(3)
C4 C13 C12 120.8(3)
C23 Si1 C14 114.24(19)
C23 Si1 C15 97.28(15)
C14 Si1 C15 101.06(18)
C23 Si1 C11 119.50(15)
C14 Si1 C11 118.15(18)
C15 Si1 C11 100.30(16)
C16 C15 Si1 176.9(3)
C15 C16 C17 175.5(4)
C18 C17 C22 119.0(3)
C18 C17 C16 121.0(3)
C22 C17 C16 119.9(3)
C17 C18 C19 120.4(4)
C18 C19 C20 120.6(4)
C21 C20 C19 119.1(4)
C20 C21 C22 120.5(3)
C21 C22 C17 120.3(3)
C24 C23 Si1 176.0(3)
C23 C24 C25 178.9(4)
C30 C25 C26 118.9(3)
C30 C25 C24 120.6(3)
C26 C25 C24 120.4(3)
C27 C26 C25 120.5(4)
C26 C27 C28 120.1(4)
C27 C28 C29 120.3(4)
C30 C29 C28 119.5(4)
C25 C30 C29 120.6(4)
C31 N2 C43 118.3(3)
N2 C31 C32 122.9(4)
C33 C32 C31 118.9(4)
C32 C33 C34 120.0(4)
C43 C34 C33 116.2(4)
C43 C34 C35 118.5(4)
C33 C34 C35 125.2(4)
C36 C35 C34 121.4(4)
C35 C36 C37 121.4(4)
C38 C37 C42 118.4(3)
C38 C37 C36 122.3(4)
C42 C37 C36 119.3(4)
C39 C38 C37 120.7(4)
C38 C39 C40 120.1(4)
C41 C40 C39 122.2(4)
C40 C41 C42 116.3(3)
C40 C41 Si2 123.7(3)
C42 C41 Si2 119.9(3)
C37 C42 C41 122.2(3)
C37 C42 C43 118.9(3)
C41 C42 C43 118.9(3)
N2 C43 C34 123.6(3)
N2 C43 C42 116.0(3)
C34 C43 C42 120.4(3)
C53 Si2 C44 117.67(19)
C53 Si2 C45 99.80(15)
C44 Si2 C45 100.38(18)
C53 Si2 C41 114.91(15)
C44 Si2 C41 117.91(18)
C45 Si2 C41 100.95(16)
C46 C45 Si2 177.1(3)
C45 C46 C47 177.0(3)
C52 C47 C48 119.4(4)
C52 C47 C46 120.5(3)
C48 C47 C46 120.1(3)
C49 C48 C47 120.5(4)
C50 C49 C48 119.4(4)
C51 C50 C49 120.4(4)
C50 C51 C52 120.3(4)
C47 C52 C51 119.8(4)
C54 C53 Si2 175.2(3)
C53 C54 C55 177.6(4)
C60 C55 C56 118.2(3)
C60 C55 C54 121.8(3)
C56 C55 C54 120.0(3)
C57 C56 C55 121.1(4)
C56 C57 C58 120.1(4)
C57 C58 C59 119.6(4)
C60 C59 C58 120.4(4)
C59 C60 C55 120.6(4)
C61 N3 C73 117.7(3)
N3 C61 C62 123.6(4)
C63 C62 C61 118.6(4)
C62 C63 C64 120.2(4)
C63 C64 C73 117.1(4)
C63 C64 C65 124.7(4)
C73 C64 C65 118.1(4)
C66 C65 C64 121.1(4)
C65 C66 C67 122.0(4)
C68 C67 C72 118.0(3)
C68 C67 C66 122.6(3)
C72 C67 C66 119.4(3)
C69 C68 C67 121.0(4)
C68 C69 C70 120.0(4)
C71 C70 C69 122.2(4)
C70 C71 C72 116.7(3)
C70 C71 Si3 121.1(3)
C72 C71 Si3 122.3(3)
C67 C72 C71 122.1(3)
C67 C72 C73 118.0(3)
C71 C72 C73 120.0(3)
N3 C73 C64 122.8(3)
N3 C73 C72 115.9(3)
C64 C73 C72 121.4(3)
C83 Si3 C74 113.05(17)
C83 Si3 C75 99.05(15)
C74 Si3 C75 102.20(16)
C83 Si3 C71 117.61(15)
C74 Si3 C71 119.09(16)
C75 Si3 C71 101.00(16)
C76 C75 Si3 174.2(3)
C75 C76 C77 174.7(4)
C82 C77 C78 119.3(3)
C82 C77 C76 120.2(3)
C78 C77 C76 120.2(3)
C79 C78 C77 120.2(4)
C80 C79 C78 120.0(4)
C81 C80 C79 120.0(4)
C80 C81 C82 120.5(4)
C81 C82 C77 120.0(4)
C84 C83 Si3 174.5(3)
C83 C84 C85 178.9(4)
C90 C85 C86 118.7(3)
C90 C85 C84 120.8(3)
C86 C85 C84 120.4(3)
C87 C86 C85 120.7(4)
C86 C87 C88 120.1(4)
C89 C88 C87 119.8(4)
C88 C89 C90 120.5(4)
C85 C90 C89 120.2(4)
C91 N4 C103 118.0(3)
N4 C91 C92 122.8(4)
C93 C92 C91 119.0(4)
C92 C93 C94 120.1(4)
C93 C94 C103 116.7(4)
C93 C94 C95 124.6(4)
C103 C94 C95 118.6(3)
C96 C95 C94 120.6(4)
C95 C96 C97 121.9(4)
C98 C97 C102 118.5(3)
C98 C97 C96 122.5(4)
C102 C97 C96 119.0(3)
C99 C98 C97 120.9(4)
C98 C99 C100 119.9(4)
C99 C100 C101 122.5(4)
C100 C101 C102 116.3(3)
C100 C101 Si4 122.4(3)
C102 C101 Si4 120.9(3)
C97 C102 C101 121.8(3)
C97 C102 C103 118.7(3)
C101 C102 C103 119.5(3)
N4 C103 C94 123.4(3)
N4 C103 C102 115.5(3)
C94 C103 C102 121.0(3)
C113 Si4 C104 114.15(16)
C113 Si4 C105 98.20(15)
C104 Si4 C105 102.24(16)
C113 Si4 C101 122.12(15)
C104 Si4 C101 114.15(16)
C105 Si4 C101 100.87(16)
C106 C105 Si4 179.0(3)
C105 C106 C107 176.6(4)
C108 C107 C112 118.9(3)
C108 C107 C106 121.5(3)
C112 C107 C106 119.6(3)
C109 C108 C107 120.3(4)
C108 C109 C110 120.0(4)
C111 C110 C109 119.8(4)
C112 C111 C110 120.4(4)
C111 C112 C107 120.4(4)
C114 C113 Si4 174.1(3)
C113 C114 C115 179.5(4)
C116 C115 C120 118.6(3)
C116 C115 C114 120.8(3)
C120 C115 C114 120.6(3)
C117 C116 C115 120.6(4)
C118 C117 C116 120.2(4)
C119 C118 C117 120.0(4)
C118 C119 C120 120.2(4)
C119 C120 C115 120.4(4)

loop_
_geom_bond_atom_site_label_1
_geom_bond_atom_site_label_2
_geom_bond_distance
N1 C1 1.326(4)
N1 C13 1.355(4)
C1 C2 1.395(5)
C2 C3 1.362(5)
C3 C4 1.403(5)
C4 C13 1.408(5)
C4 C5 1.426(5)
C5 C6 1.358(5)
C6 C7 1.440(5)
C7 C8 1.398(5)
C7 C12 1.412(5)
C8 C9 1.373(5)
C9 C10 1.408(5)
C10 C11 1.385(5)
C11 C12 1.423(5)
C11 Si1 1.890(4)
C12 C13 1.446(5)
Si1 C23 1.831(3)
Si1 C14 1.857(4)
Si1 C15 1.869(4)
C15 C16 1.215(5)
C16 C17 1.448(5)
C17 C18 1.380(5)
C17 C22 1.388(4)
C18 C19 1.381(6)
C19 C20 1.384(5)
C20 C21 1.375(5)
C21 C22 1.386(5)
C23 C24 1.219(4)
C24 C25 1.446(4)
C25 C30 1.389(5)
C25 C26 1.403(5)
C26 C27 1.378(5)
C27 C28 1.384(5)
C28 C29 1.392(5)
C29 C30 1.392(5)
N2 C31 1.323(4)
N2 C43 1.347(4)
C31 C32 1.399(5)
C32 C33 1.372(5)
C33 C34 1.411(5)
C34 C43 1.411(5)
C34 C35 1.429(5)
C35 C36 1.345(5)
C36 C37 1.429(5)
C37 C38 1.401(5)
C37 C42 1.411(5)
C38 C39 1.378(5)
C39 C40 1.407(5)
C40 C41 1.392(5)
C41 C42 1.431(5)
C41 Si2 1.877(4)
C42 C43 1.437(5)
Si2 C53 1.837(3)
Si2 C44 1.860(4)
Si2 C45 1.869(4)
C45 C46 1.217(5)
C46 C47 1.447(5)
C47 C52 1.383(5)
C47 C48 1.399(5)
C48 C49 1.393(5)
C49 C50 1.385(6)
C50 C51 1.377(6)
C51 C52 1.400(6)
C53 C54 1.214(4)
C54 C55 1.445(4)
C55 C60 1.395(5)
C55 C56 1.404(5)
C56 C57 1.381(5)
C57 C58 1.383(5)
C58 C59 1.391(5)
C59 C60 1.382(5)
N3 C61 1.324(5)
N3 C73 1.359(4)
C61 C62 1.395(6)
C62 C63 1.372(6)
C63 C64 1.391(5)
C64 C73 1.414(5)
C64 C65 1.435(5)
C65 C66 1.343(5)
C66 C67 1.434(5)
C67 C68 1.407(5)
C67 C72 1.416(5)
C68 C69 1.366(5)
C69 C70 1.407(5)
C70 C71 1.388(5)
C71 C72 1.420(5)
C71 Si3 1.871(4)
C72 C73 1.442(5)
Si3 C83 1.828(3)
Si3 C74 1.863(3)
Si3 C75 1.867(4)
C75 C76 1.211(5)
C76 C77 1.456(5)
C77 C82 1.394(5)
C77 C78 1.396(5)
C78 C79 1.387(5)
C79 C80 1.385(5)
C80 C81 1.382(5)
C81 C82 1.383(5)
C83 C84 1.226(4)
C84 C85 1.440(4)
C85 C90 1.395(5)
C85 C86 1.400(5)
C86 C87 1.383(5)
C87 C88 1.391(5)
C88 C89 1.378(5)
C89 C90 1.395(5)
N4 C91 1.329(5)
N4 C103 1.351(4)
C91 C92 1.403(5)
C92 C93 1.369(6)
C93 C94 1.402(5)
C94 C103 1.409(5)
C94 C95 1.436(5)
C95 C96 1.356(5)
C96 C97 1.437(5)
C97 C98 1.399(5)
C97 C102 1.413(5)
C98 C99 1.376(5)
C99 C100 1.394(5)
C100 C101 1.396(5)
C101 C102 1.426(5)
C101 Si4 1.882(4)
C102 C103 1.441(5)
Si4 C113 1.836(4)
Si4 C104 1.858(3)
Si4 C105 1.865(4)
C105 C106 1.214(5)
C106 C107 1.450(5)
C107 C108 1.394(5)
C107 C112 1.399(5)
C108 C109 1.387(5)
C109 C110 1.389(6)
C110 C111 1.382(5)
C111 C112 1.378(5)
C113 C114 1.222(4)
C114 C115 1.437(4)
C115 C116 1.391(5)
C115 C120 1.406(5)
C116 C117 1.390(5)
C117 C118 1.383(5)
C118 C119 1.382(5)
C119 C120 1.389(5)

loop_
_geom_torsion_atom_site_label_1
_geom_torsion_atom_site_label_2
_geom_torsion_atom_site_label_3
_geom_torsion_atom_site_label_4
_geom_torsion
C13 N1 C1 C2 1.3(5)
N1 C1 C2 C3 -1.1(5)
C1 C2 C3 C4 -0.1(5)
C2 C3 C4 C13 1.0(5)
C2 C3 C4 C5 -177.9(3)
C3 C4 C5 C6 -179.8(3)
C13 C4 C5 C6 1.4(5)
C4 C5 C6 C7 -0.3(5)
C5 C6 C7 C8 179.6(3)
C5 C6 C7 C12 -0.8(5)
C12 C7 C8 C9 -0.9(5)
C6 C7 C8 C9 178.8(3)
C7 C8 C9 C10 0.4(6)
C8 C9 C10 C11 1.0(6)
C9 C10 C11 C12 -1.6(5)
C9 C10 C11 Si1 175.1(3)
C8 C7 C12 C11 0.2(5)
C6 C7 C12 C11 -179.5(3)
C8 C7 C12 C13 -179.6(3)
C6 C7 C12 C13 0.7(5)
C10 C11 C12 C7 1.0(5)
Si1 C11 C12 C7 -175.7(2)
C10 C11 C12 C13 -179.1(3)
Si1 C11 C12 C13 4.1(4)
C1 N1 C13 C4 -0.3(5)
C1 N1 C13 C12 179.3(3)
C3 C4 C13 N1 -0.8(5)
C5 C4 C13 N1 178.1(3)
C3 C4 C13 C12 179.6(3)
C5 C4 C13 C12 -1.5(5)
C7 C12 C13 N1 -179.2(3)
C11 C12 C13 N1 1.0(4)
C7 C12 C13 C4 0.5(5)
C11 C12 C13 C4 -179.4(3)
C10 C11 Si1 C23 105.2(3)
C12 C11 Si1 C23 -78.3(3)
C10 C11 Si1 C14 -107.9(3)
C12 C11 Si1 C14 68.6(3)
C10 C11 Si1 C15 0.7(3)
C12 C11 Si1 C15 177.2(3)
C23 Si1 C15 C16 35(6)
C14 Si1 C15 C16 -81(6)
C11 Si1 C15 C16 157(6)
Si1 C15 C16 C17 -4(10)
C15 C16 C17 C18 117(5)
C15 C16 C17 C22 -60(5)
C22 C17 C18 C19 1.7(6)
C16 C17 C18 C19 -175.3(4)
C17 C18 C19 C20 0.3(7)
C18 C19 C20 C21 -1.9(7)
C19 C20 C21 C22 1.4(6)
C20 C21 C22 C17 0.6(6)
C18 C17 C22 C21 -2.2(6)
C16 C17 C22 C21 174.8(3)
C14 Si1 C23 C24 53(5)
C15 Si1 C23 C24 -53(5)
C11 Si1 C23 C24 -159(5)
Si1 C23 C24 C25 -124(18)
C23 C24 C25 C30 91(20)
C23 C24 C25 C26 -90(20)
C30 C25 C26 C27 -1.0(5)
C24 C25 C26 C27 179.6(3)
C25 C26 C27 C28 0.0(6)
C26 C27 C28 C29 0.3(6)
C27 C28 C29 C30 0.5(6)
C26 C25 C30 C29 1.8(5)
C24 C25 C30 C29 -178.8(3)
C28 C29 C30 C25 -1.6(5)
C43 N2 C31 C32 1.5(5)
N2 C31 C32 C33 -1.1(5)
C31 C32 C33 C34 -0.4(5)
C32 C33 C34 C43 1.5(5)
C32 C33 C34 C35 -176.6(3)
C43 C34 C35 C36 -1.2(5)
C33 C34 C35 C36 176.8(3)
C34 C35 C36 C37 1.0(5)
C35 C36 C37 C38 -178.7(3)
C35 C36 C37 C42 2.2(5)
C42 C37 C38 C39 0.9(5)
C36 C37 C38 C39 -178.2(3)
C37 C38 C39 C40 1.6(5)
C38 C39 C40 C41 -2.7(5)
C39 C40 C41 C42 1.1(5)
C39 C40 C41 Si2 177.1(2)
C38 C37 C42 C41 -2.6(5)
C36 C37 C42 C41 176.5(3)
C38 C37 C42 C43 175.9(3)
C36 C37 C42 C43 -4.9(5)
C40 C41 C42 C37 1.6(4)
Si2 C41 C42 C37 -174.6(2)
C40 C41 C42 C43 -176.9(3)
Si2 C41 C42 C43 6.9(4)
C31 N2 C43 C34 -0.3(5)
C31 N2 C43 C42 178.5(3)
C33 C34 C43 N2 -1.1(5)
C35 C34 C43 N2 177.1(3)
C33 C34 C43 C42 -179.9(3)
C35 C34 C43 C42 -1.6(5)
C37 C42 C43 N2 -174.1(3)
C41 C42 C43 N2 4.5(4)
C37 C42 C43 C34 4.7(4)
C41 C42 C43 C34 -176.7(3)
C40 C41 Si2 C53 101.2(3)
C42 C41 Si2 C53 -82.9(3)
C40 C41 Si2 C44 -113.2(3)
C42 C41 Si2 C44 62.7(3)
C40 C41 Si2 C45 -5.2(3)
C42 C41 Si2 C45 170.8(2)
C53 Si2 C45 C46 124(6)
C44 Si2 C45 C46 3(6)
C41 Si2 C45 C46 -118(6)
Si2 C45 C46 C47 -134(7)
C45 C46 C47 C52 -105(8)
C45 C46 C47 C48 74(8)
C52 C47 C48 C49 3.5(5)
C46 C47 C48 C49 -175.8(3)
C47 C48 C49 C50 -2.1(5)
C48 C49 C50 C51 -1.3(6)
C49 C50 C51 C52 3.2(6)
C48 C47 C52 C51 -1.6(6)
C46 C47 C52 C51 177.7(3)
C50 C51 C52 C47 -1.7(6)
C44 Si2 C53 C54 170(4)
C45 Si2 C53 C54 63(4)
C41 Si2 C53 C54 -44(4)
Si2 C53 C54 C55 -6(12)
C53 C54 C55 C60 -148(9)
C53 C54 C55 C56 31(9)
C60 C55 C56 C57 0.7(5)
C54 C55 C56 C57 -177.8(3)
C55 C56 C57 C58 0.1(5)
C56 C57 C58 C59 -1.3(6)
C57 C58 C59 C60 1.6(6)
C58 C59 C60 C55 -0.8(5)
C56 C55 C60 C59 -0.3(5)
C54 C55 C60 C59 178.1(3)
C73 N3 C61 C62 0.0(5)
N3 C61 C62 C63 0.8(6)
C61 C62 C63 C64 -0.3(6)
C62 C63 C64 C73 -0.9(5)
C62 C63 C64 C65 177.7(3)
C63 C64 C65 C66 -179.9(3)
C73 C64 C65 C66 -1.3(5)
C64 C65 C66 C67 -0.9(5)
C65 C66 C67 C68 -177.7(3)
C65 C66 C67 C72 2.2(5)
C72 C67 C68 C69 0.4(5)
C66 C67 C68 C69 -179.8(3)
C67 C68 C69 C70 0.5(5)
C68 C69 C70 C71 -0.9(5)
C69 C70 C71 C72 0.2(5)
C69 C70 C71 Si3 -179.9(3)
C68 C67 C72 C71 -1.1(5)
C66 C67 C72 C71 179.1(3)
C68 C67 C72 C73 178.6(3)
C66 C67 C72 C73 -1.2(4)
C70 C71 C72 C67 0.7(5)
Si3 C71 C72 C67 -179.1(2)
C70 C71 C72 C73 -178.9(3)
Si3 C71 C72 C73 1.2(4)
C61 N3 C73 C64 -1.3(5)
C61 N3 C73 C72 179.5(3)
C63 C64 C73 N3 1.7(5)
C65 C64 C73 N3 -177.0(3)
C63 C64 C73 C72 -179.1(3)
C65 C64 C73 C72 2.2(5)
C67 C72 C73 N3 178.3(3)
C71 C72 C73 N3 -2.0(4)
C67 C72 C73 C64 -1.0(4)
C71 C72 C73 C64 178.7(3)
C70 C71 Si3 C83 -108.3(3)
C72 C71 Si3 C83 71.6(3)
C70 C71 Si3 C74 108.9(3)
C72 C71 Si3 C74 -71.2(3)
C70 C71 Si3 C75 -1.9(3)
C72 C71 Si3 C75 178.0(3)
C83 Si3 C75 C76 -46(3)
C74 Si3 C75 C76 70(3)
C71 Si3 C75 C76 -167(3)
Si3 C75 C76 C77 7(7)
C75 C76 C77 C82 -96(4)
C75 C76 C77 C78 78(4)
C82 C77 C78 C79 1.1(6)
C76 C77 C78 C79 -173.5(3)
C77 C78 C79 C80 0.7(6)
C78 C79 C80 C81 -1.9(6)
C79 C80 C81 C82 1.2(6)
C80 C81 C82 C77 0.6(6)
C78 C77 C82 C81 -1.8(6)
C76 C77 C82 C81 172.8(3)
C74 Si3 C83 C84 -68(4)
C75 Si3 C83 C84 40(4)
C71 Si3 C83 C84 147(3)
Si3 C83 C84 C85 35(25)
C83 C84 C85 C90 -150(22)
C83 C84 C85 C86 29(22)
C90 C85 C86 C87 0.0(5)
C84 C85 C86 C87 -178.7(3)
C85 C86 C87 C88 0.4(5)
C86 C87 C88 C89 -0.7(5)
C87 C88 C89 C90 0.6(5)
C86 C85 C90 C89 -0.2(5)
C84 C85 C90 C89 178.6(3)
C88 C89 C90 C85 -0.1(5)
C103 N4 C91 C92 -2.3(5)
N4 C91 C92 C93 1.2(6)
C91 C92 C93 C94 0.9(5)
C92 C93 C94 C103 -1.6(5)
C92 C93 C94 C95 176.9(3)
C93 C94 C95 C96 -177.1(3)
C103 C94 C95 C96 1.3(5)
C94 C95 C96 C97 -0.8(5)
C95 C96 C97 C98 178.1(3)
C95 C96 C97 C102 -1.2(5)
C102 C97 C98 C99 -0.6(5)
C96 C97 C98 C99 -179.9(3)
C97 C98 C99 C100 -2.1(5)
C98 C99 C100 C101 2.6(5)
C99 C100 C101 C102 -0.3(5)
C99 C100 C101 Si4 -173.0(3)
C98 C97 C102 C101 2.9(5)
C96 C97 C102 C101 -177.8(3)
C98 C97 C102 C103 -176.8(3)
C96 C97 C102 C103 2.5(4)
C100 C101 C102 C97 -2.4(4)
Si4 C101 C102 C97 170.4(2)
C100 C101 C102 C103 177.3(3)
Si4 C101 C102 C103 -9.9(4)
C91 N4 C103 C94 1.5(5)
C91 N4 C103 C102 -176.8(3)
C93 C94 C103 N4 0.4(5)
C95 C94 C103 N4 -178.1(3)
C93 C94 C103 C102 178.6(3)
C95 C94 C103 C102 0.1(5)
C97 C102 C103 N4 176.4(3)
C101 C102 C103 N4 -3.3(4)
C97 C102 C103 C94 -2.0(5)
C101 C102 C103 C94 178.3(3)
C100 C101 Si4 C113 -107.9(3)
C102 C101 Si4 C113 79.8(3)
C100 C101 Si4 C104 107.9(3)
C102 C101 Si4 C104 -64.4(3)
C100 C101 Si4 C105 -0.9(3)
C102 C101 Si4 C105 -173.2(2)
C113 Si4 C105 C106 23(26)
C104 Si4 C105 C106 140(26)
C101 Si4 C105 C106 -102(26)
Si4 C105 C106 C107 -46(30)
C105 C106 C107 C108 -126(6)
C105 C106 C107 C112 52(7)
C112 C107 C108 C109 -2.0(6)
C106 C107 C108 C109 176.0(4)
C107 C108 C109 C110 -0.3(6)
C108 C109 C110 C111 2.2(6)
C109 C110 C111 C112 -1.9(6)
C110 C111 C112 C107 -0.4(6)
C108 C107 C112 C111 2.4(6)
C106 C107 C112 C111 -175.7(3)
C104 Si4 C113 C114 -35(3)
C105 Si4 C113 C114 72(3)
C101 Si4 C113 C114 -179(100)
Si4 C113 C114 C115 75(56)
C113 C114 C115 C116 127(55)
C113 C114 C115 C120 -53(55)
C120 C115 C116 C117 0.7(5)
C114 C115 C116 C117 -179.3(3)
C115 C116 C117 C118 -0.1(5)
C116 C117 C118 C119 -0.7(5)
C117 C118 C119 C120 0.9(5)
C118 C119 C120 C115 -0.3(5)
C116 C115 C120 C119 -0.5(5)
C114 C115 C120 C119 179.5(3)
